data_7059845
loop_
_publ_author_name
'Robinson, Shawn'
'Puddephatt, Richard J.'

_publ_section_title
;
 Reactions of organoplatinum complexes with dimethylamine-borane
;
_journal_issue 33
_journal_name_full 'New Journal of Chemistry'
_journal_page_first 14965
_journal_page_last 14972
_journal_paper_doi 10.1039/D0NJ03168B
_journal_volume 45
_journal_year 2021
_chemical_formula_moiety 'C15 H18 Cl I N2 O2 Pt'
_chemical_formula_sum 'C15 H18 Cl I N2 O2 Pt'
_chemical_formula_weight 615.75
_space_group_IT_number 2
_space_group_name_Hall '-P 1'
_space_group_name_H-M_alt 'P -1'
_symmetry_cell_setting triclinic
_symmetry_space_group_name_Hall '-P 1'
_symmetry_space_group_name_H-M 'P -1'
_atom_sites_solution_hydrogens geom
_atom_sites_solution_primary direct
_atom_sites_solution_secondary difmap
_audit_block_doi 10.5517/cc1kl5bn
_audit_creation_method SHELXL-97
_audit_update_record
;
2016-01-14 deposited with the CCDC.	2020-07-30 downloaded from the CCDC.
;
_cell_angle_alpha 85.739(6)
_cell_angle_beta 88.707(6)
_cell_angle_gamma 70.069(5)
_cell_formula_units_Z 2
_cell_length_a 8.0148(8)
_cell_length_b 9.2899(8)
_cell_length_c 12.1811(12)
_cell_measurement_reflns_used 5470
_cell_measurement_temperature 150(2)
_cell_measurement_theta_max 23.77
_cell_measurement_theta_min 2.34
_cell_volume 850.28(14)
_computing_cell_refinement 'Bruker SAINT'
_computing_data_collection 'Bruker APEX2'
_computing_data_reduction 'Bruker SAINT'
_computing_molecular_graphics 'Bruker SHELXTL'
_computing_publication_material 'Bruker SHELXTL'
_computing_structure_refinement 'SHELXL-97 (Sheldrick, 2008)'
_computing_structure_solution 'SHELXS-97 (Sheldrick, 2008)'
_diffrn_ambient_temperature 150(2)
_diffrn_measured_fraction_theta_full 0.996
_diffrn_measured_fraction_theta_max 0.996
_diffrn_measurement_device_type 'Bruker APEX-II CCD'
_diffrn_measurement_method '\f and \w scans'
_diffrn_radiation_monochromator graphite
_diffrn_radiation_source 'fine-focus sealed tube'
_diffrn_radiation_type MoK\a
_diffrn_radiation_wavelength 0.71073
_diffrn_reflns_av_R_equivalents 0.0672
_diffrn_reflns_av_sigmaI/netI 0.0461
_diffrn_reflns_limit_h_max 10
_diffrn_reflns_limit_h_min -10
_diffrn_reflns_limit_k_max 12
_diffrn_reflns_limit_k_min -12
_diffrn_reflns_limit_l_max 16
_diffrn_reflns_limit_l_min -16
_diffrn_reflns_number 25714
_diffrn_reflns_theta_full 28.21
_diffrn_reflns_theta_max 28.21
_diffrn_reflns_theta_min 1.68
_exptl_absorpt_coefficient_mu 10.231
_exptl_absorpt_correction_T_max 0.7033
_exptl_absorpt_correction_T_min 0.6131
_exptl_absorpt_correction_type multi-scan
_exptl_absorpt_process_details SADABS
_exptl_crystal_colour yellow
_exptl_crystal_density_diffrn 2.405
_exptl_crystal_density_method 'not measured'
_exptl_crystal_description block
_exptl_crystal_F_000 572
_exptl_crystal_recrystallization_method 'Re-crystallisation from solvent: acetone'
_exptl_crystal_size_max 0.05
_exptl_crystal_size_mid 0.05
_exptl_crystal_size_min 0.04
_refine_diff_density_max 1.590
_refine_diff_density_min -4.937
_refine_diff_density_rms 0.321
_refine_ls_extinction_method none
_refine_ls_goodness_of_fit_ref 1.067
_refine_ls_hydrogen_treatment constr
_refine_ls_matrix_type full
_refine_ls_number_parameters 199
_refine_ls_number_reflns 4180
_refine_ls_number_restraints 0
_refine_ls_restrained_S_all 1.067
_refine_ls_R_factor_all 0.0683
_refine_ls_R_factor_gt 0.0533
_refine_ls_shift/su_max 0.000
_refine_ls_shift/su_mean 0.000
_refine_ls_structure_factor_coef Fsqd
_refine_ls_weighting_details 'calc w=1/[\s^2^(Fo^2^)+(0.0632P)^2^+20.9337P] where P=(Fo^2^+2Fc^2^)/3'
_refine_ls_weighting_scheme calc
_refine_ls_wR_factor_gt 0.1408
_refine_ls_wR_factor_ref 0.1489
_reflns_number_gt 3484
_reflns_number_total 4180
_reflns_threshold_expression >2sigma(I)
_cod_data_source_file d0nj03168b2.cif
_cod_data_source_block 11a
_cod_depositor_comments
;
The following automatic conversions were performed:

data item '_symmetry_cell_setting' value 'Triclinic' was changed to
'triclinic' in accordance with the
/home/data/users/saulius/crontab/automatic-downloads/rss-feeds/RSC/lib/dictionaries/cif_core.dic
dictionary named 'cif_core.dic' version 2.4.2 last updated on
2011-04-26.

Automatic conversion script
Id: cif_fix_values 7556 2019-12-06 15:28:31Z antanas 

 Adding full bibliography for 7059845.cif.
;
_cod_original_sg_symbol_Hall -P1
_cod_original_sg_symbol_H-M P-1
_cod_database_code 7059845

loop_
_symmetry_equiv_pos_as_xyz
'x, y, z'
'-x, -y, -z'

loop_
_atom_site_label
_atom_site_type_symbol
_atom_site_fract_x
_atom_site_fract_y
_atom_site_fract_z
_atom_site_U_iso_or_equiv
_atom_site_adp_type
_atom_site_occupancy
_atom_site_symmetry_multiplicity
_atom_site_calc_flag
_atom_site_refinement_flags
_atom_site_disorder_assembly
_atom_site_disorder_group
Pt1 Pt 0.27489(5) 0.21132(5) 0.27083(4) 0.02359(14) Uani 1 1 d . . .
I1 I 0.05497(14) 0.10557(11) 0.15820(8) 0.0486(3) Uani 1 1 d . . .
Cl1 Cl 0.4824(4) -0.0305(4) 0.2923(3) 0.0439(8) Uani 1 1 d . . .
O1 O 0.3534(12) 0.5527(10) 0.3327(7) 0.0354(19) Uani 1 1 d . . .
O2 O 0.2861(14) 0.4586(11) 0.4941(8) 0.043(2) Uani 1 1 d . . .
N1 N 0.1029(12) 0.4304(10) 0.2393(8) 0.0236(18) Uani 1 1 d . . .
N2 N 0.3691(13) 0.2752(11) 0.1135(8) 0.029(2) Uani 1 1 d . . .
C5 C 0.1304(14) 0.5046(12) 0.1447(9) 0.022(2) Uani 1 1 d . . .
C4 C 0.0310(16) 0.6588(13) 0.1215(10) 0.030(2) Uani 1 1 d . . .
H4A H 0.0541 0.7125 0.0568 0.036 Uiso 1 1 calc R . .
C3 C -0.1007(16) 0.7331(14) 0.1925(11) 0.035(3) Uani 1 1 d . . .
H3A H -0.1682 0.8386 0.1777 0.042 Uiso 1 1 calc R . .
C2 C -0.1341(16) 0.6529(14) 0.2857(10) 0.033(3) Uani 1 1 d . . .
H2A H -0.2275 0.7010 0.3344 0.040 Uiso 1 1 calc R . .
C1 C -0.0289(14) 0.5015(13) 0.3066(10) 0.027(2) Uani 1 1 d . . .
H1A H -0.0506 0.4460 0.3707 0.032 Uiso 1 1 calc R . .
C6 C 0.2708(14) 0.4171(13) 0.0720(9) 0.024(2) Uani 1 1 d . . .
C10 C 0.5006(17) 0.1861(15) 0.0543(11) 0.036(3) Uani 1 1 d . . .
H10A H 0.5690 0.0868 0.0849 0.044 Uiso 1 1 calc R . .
C9 C 0.5405(19) 0.2331(17) -0.0493(12) 0.043(3) Uani 1 1 d . . .
H9A H 0.6375 0.1688 -0.0889 0.051 Uiso 1 1 calc R . .
C8 C 0.4384(18) 0.3741(17) -0.0950(11) 0.038(3) Uani 1 1 d . . .
H8A H 0.4604 0.4064 -0.1681 0.045 Uiso 1 1 calc R . .
C7 C 0.3020(17) 0.4700(15) -0.0336(10) 0.032(3) Uani 1 1 d . . .
H7A H 0.2319 0.5692 -0.0633 0.039 Uiso 1 1 calc R . .
C11 C 0.4493(17) 0.2812(16) 0.3667(13) 0.040(3) Uani 1 1 d . . .
H11A H 0.4787 0.2096 0.4345 0.048 Uiso 1 1 calc R . .
C12 C 0.616(2) 0.270(2) 0.3140(15) 0.058(4) Uani 1 1 d . . .
H12A H 0.6884 0.3039 0.3632 0.087 Uiso 1 1 calc R . .
H12B H 0.5931 0.3363 0.2454 0.087 Uiso 1 1 calc R . .
H12C H 0.6790 0.1638 0.2975 0.087 Uiso 1 1 calc R . .
C13 C 0.3548(17) 0.4379(15) 0.4041(11) 0.035(3) Uani 1 1 d . . .
C14 C 0.266(2) 0.7050(15) 0.3690(13) 0.043(3) Uani 1 1 d . . .
H14A H 0.2726 0.7815 0.3106 0.064 Uiso 1 1 calc R . .
H14B H 0.3259 0.7176 0.4352 0.064 Uiso 1 1 calc R . .
H14C H 0.1420 0.7192 0.3857 0.064 Uiso 1 1 calc R . .
C15 C 0.1611(15) 0.1621(14) 0.4219(9) 0.030(2) Uani 1 1 d . . .
H15A H 0.2183 0.1904 0.4830 0.045 Uiso 1 1 calc R . .
H15B H 0.1788 0.0522 0.4308 0.045 Uiso 1 1 calc R . .
H15C H 0.0338 0.2211 0.4215 0.045 Uiso 1 1 calc R . .

loop_
_atom_site_aniso_label
_atom_site_aniso_U_11
_atom_site_aniso_U_22
_atom_site_aniso_U_33
_atom_site_aniso_U_23
_atom_site_aniso_U_13
_atom_site_aniso_U_12
Pt1 0.0214(2) 0.0178(2) 0.0291(2) -0.00314(14) 0.00404(14) -0.00335(14)
I1 0.0557(6) 0.0408(5) 0.0485(5) -0.0014(4) -0.0045(4) -0.0156(4)
Cl1 0.0335(15) 0.0235(14) 0.066(2) -0.0007(14) 0.0077(15) 0.0003(12)
O1 0.041(5) 0.034(5) 0.038(5) -0.007(4) 0.008(4) -0.021(4)
O2 0.058(6) 0.041(5) 0.033(5) -0.004(4) 0.011(4) -0.024(5)
N1 0.021(4) 0.018(4) 0.030(5) -0.001(4) -0.002(4) -0.004(3)
N2 0.028(5) 0.028(5) 0.034(5) -0.006(4) 0.008(4) -0.011(4)
C5 0.021(5) 0.024(5) 0.023(5) -0.004(4) -0.001(4) -0.007(4)
C4 0.034(6) 0.025(6) 0.029(6) 0.004(5) 0.001(5) -0.009(5)
C3 0.032(6) 0.022(6) 0.046(7) 0.001(5) -0.004(5) -0.004(5)
C2 0.030(6) 0.031(6) 0.034(6) -0.005(5) 0.002(5) -0.002(5)
C1 0.023(5) 0.021(5) 0.034(6) -0.006(4) 0.001(4) -0.003(4)
C6 0.024(5) 0.027(5) 0.027(5) -0.008(4) 0.006(4) -0.015(4)
C10 0.040(7) 0.027(6) 0.046(7) -0.016(5) 0.017(6) -0.015(5)
C9 0.046(8) 0.050(8) 0.045(7) -0.025(6) 0.023(6) -0.029(7)
C8 0.041(7) 0.050(8) 0.033(6) -0.011(6) 0.010(5) -0.029(6)
C7 0.036(6) 0.037(7) 0.030(6) -0.002(5) 0.003(5) -0.020(5)
C11 0.028(6) 0.037(7) 0.055(8) -0.013(6) -0.004(6) -0.010(5)
C12 0.048(9) 0.059(10) 0.068(11) -0.015(9) -0.003(8) -0.015(8)
C13 0.032(6) 0.034(7) 0.046(7) 0.001(5) -0.012(5) -0.019(5)
C14 0.049(8) 0.031(7) 0.054(8) -0.005(6) -0.001(6) -0.020(6)
C15 0.026(5) 0.030(6) 0.028(6) -0.002(5) 0.006(4) -0.001(5)

loop_
_atom_type_symbol
_atom_type_description
_atom_type_scat_dispersion_real
_atom_type_scat_dispersion_imag
_atom_type_scat_source
C C 0.0033 0.0016 'International Tables Vol C Tables 4.2.6.8 and 6.1.1.4'
H H 0.0000 0.0000 'International Tables Vol C Tables 4.2.6.8 and 6.1.1.4'
N N 0.0061 0.0033 'International Tables Vol C Tables 4.2.6.8 and 6.1.1.4'
O O 0.0106 0.0060 'International Tables Vol C Tables 4.2.6.8 and 6.1.1.4'
Cl Cl 0.1484 0.1585 'International Tables Vol C Tables 4.2.6.8 and 6.1.1.4'
I I -0.4742 1.8119 'International Tables Vol C Tables 4.2.6.8 and 6.1.1.4'
Pt Pt -1.7033 8.3905 'International Tables Vol C Tables 4.2.6.8 and 6.1.1.4'

loop_
_geom_angle_atom_site_label_1
_geom_angle_atom_site_label_2
_geom_angle_atom_site_label_3
_geom_angle
_geom_angle_site_symmetry_1
_geom_angle_site_symmetry_3
_geom_angle_publ_flag
N1 Pt1 C15 97.4(4) . . ?
N1 Pt1 C11 93.7(4) . . ?
C15 Pt1 C11 86.9(5) . . ?
N1 Pt1 N2 78.3(4) . . ?
C15 Pt1 N2 175.2(4) . . ?
C11 Pt1 N2 95.3(5) . . ?
N1 Pt1 Cl1 174.7(3) . . ?
C15 Pt1 Cl1 87.9(3) . . ?
C11 Pt1 Cl1 86.0(4) . . ?
N2 Pt1 Cl1 96.4(3) . . ?
N1 Pt1 I1 89.2(3) . . ?
C15 Pt1 I1 90.2(3) . . ?
C11 Pt1 I1 176.2(4) . . ?
N2 Pt1 I1 87.7(3) . . ?
Cl1 Pt1 I1 91.32(10) . . ?
C13 O1 C14 115.8(11) . . ?
C1 N1 C5 120.0(9) . . ?
C1 N1 Pt1 124.0(8) . . ?
C5 N1 Pt1 116.0(7) . . ?
C10 N2 C6 120.0(11) . . ?
C10 N2 Pt1 126.6(9) . . ?
C6 N2 Pt1 113.2(7) . . ?
N1 C5 C4 120.0(10) . . ?
N1 C5 C6 117.1(9) . . ?
C4 C5 C6 122.9(10) . . ?
C3 C4 C5 119.8(11) . . ?
C3 C4 H4A 120.1 . . ?
C5 C4 H4A 120.1 . . ?
C4 C3 C2 119.4(11) . . ?
C4 C3 H3A 120.3 . . ?
C2 C3 H3A 120.3 . . ?
C1 C2 C3 118.6(11) . . ?
C1 C2 H2A 120.7 . . ?
C3 C2 H2A 120.7 . . ?
N1 C1 C2 122.0(11) . . ?
N1 C1 H1A 119.0 . . ?
C2 C1 H1A 119.0 . . ?
N2 C6 C7 120.6(10) . . ?
N2 C6 C5 115.1(10) . . ?
C7 C6 C5 124.3(11) . . ?
N2 C10 C9 122.1(13) . . ?
N2 C10 H10A 118.9 . . ?
C9 C10 H10A 118.9 . . ?
C8 C9 C10 119.0(12) . . ?
C8 C9 H9A 120.5 . . ?
C10 C9 H9A 120.5 . . ?
C9 C8 C7 119.6(12) . . ?
C9 C8 H8A 120.2 . . ?
C7 C8 H8A 120.2 . . ?
C6 C7 C8 118.5(12) . . ?
C6 C7 H7A 120.7 . . ?
C8 C7 H7A 120.7 . . ?
C12 C11 C13 112.1(13) . . ?
C12 C11 Pt1 114.4(11) . . ?
C13 C11 Pt1 109.9(8) . . ?
C12 C11 H11A 106.6 . . ?
C13 C11 H11A 106.6 . . ?
Pt1 C11 H11A 106.6 . . ?
C11 C12 H12A 109.5 . . ?
C11 C12 H12B 109.5 . . ?
H12A C12 H12B 109.5 . . ?
C11 C12 H12C 109.5 . . ?
H12A C12 H12C 109.5 . . ?
H12B C12 H12C 109.5 . . ?
O2 C13 O1 122.3(12) . . ?
O2 C13 C11 122.5(13) . . ?
O1 C13 C11 115.2(12) . . ?
O1 C14 H14A 109.5 . . ?
O1 C14 H14B 109.5 . . ?
H14A C14 H14B 109.5 . . ?
O1 C14 H14C 109.5 . . ?
H14A C14 H14C 109.5 . . ?
H14B C14 H14C 109.5 . . ?
Pt1 C15 H15A 109.5 . . ?
Pt1 C15 H15B 109.5 . . ?
H15A C15 H15B 109.5 . . ?
Pt1 C15 H15C 109.5 . . ?
H15A C15 H15C 109.5 . . ?
H15B C15 H15C 109.5 . . ?

loop_
_geom_bond_atom_site_label_1
_geom_bond_atom_site_label_2
_geom_bond_distance
_geom_bond_site_symmetry_2
_geom_bond_publ_flag
Pt1 N1 2.046(9) . ?
Pt1 C15 2.123(11) . ?
Pt1 C11 2.132(13) . ?
Pt1 N2 2.160(10) . ?
Pt1 Cl1 2.295(3) . ?
Pt1 I1 2.7284(11) . ?
O1 C13 1.323(16) . ?
O1 C14 1.445(16) . ?
O2 C13 1.214(17) . ?
N1 C1 1.338(14) . ?
N1 C5 1.351(14) . ?
N2 C10 1.333(15) . ?
N2 C6 1.351(15) . ?
C5 C4 1.392(15) . ?
C5 C6 1.466(14) . ?
C4 C3 1.375(17) . ?
C4 H4A 0.9500 . ?
C3 C2 1.383(18) . ?
C3 H3A 0.9500 . ?
C2 C1 1.379(16) . ?
C2 H2A 0.9500 . ?
C1 H1A 0.9500 . ?
C6 C7 1.391(16) . ?
C10 C9 1.372(19) . ?
C10 H10A 0.9500 . ?
C9 C8 1.37(2) . ?
C9 H9A 0.9500 . ?
C8 C7 1.395(18) . ?
C8 H8A 0.9500 . ?
C7 H7A 0.9500 . ?
C11 C12 1.44(2) . ?
C11 C13 1.493(18) . ?
C11 H11A 1.0000 . ?
C12 H12A 0.9800 . ?
C12 H12B 0.9800 . ?
C12 H12C 0.9800 . ?
C14 H14A 0.9800 . ?
C14 H14B 0.9800 . ?
C14 H14C 0.9800 . ?
C15 H15A 0.9800 . ?
C15 H15B 0.9800 . ?
C15 H15C 0.9800 . ?
